data_4100658
_journal_name_full 'Journal of the American Chemical Society'
_journal_paper_doi 10.1021/ja043092r
_journal_year 2005
_chemical_formula_moiety 'C56 H88 Cu2 N2 P4'
_chemical_formula_sum 'C56 H88 Cu2 N2 P4'
_chemical_formula_weight 1040.24
_chemical_name_common {(PNP)cu}2
_space_group_IT_number 61
_symmetry_cell_setting orthorhombic
_symmetry_space_group_name_Hall '-P 2ac 2ab'
_symmetry_space_group_name_H-M 'P b c a'
_cell_angle_alpha 90.00
_cell_angle_beta 90.00
_cell_angle_gamma 90.00
_cell_formula_units_Z 8
_cell_length_a 21.5707(15)
_cell_length_b 21.4607(15)
_cell_length_c 23.8297(17)
_cell_measurement_temperature 100(2)
_cell_volume 11031.3(13)
_diffrn_ambient_temperature 100(2)
_exptl_crystal_density_diffrn 1.253
_cod_depositor_comments
;
The following automatic conversions were performed:
'_symmetry_cell_setting' value 'Orthorhombic' changed to 'orthorhombic'
according to '/home/saulius/struct/CIF-dictionaries/cif_core.dic'
dictionary named 'cif_core.dic' version 2.4.1 from 2010-06-29.

Automatic conversion script
Id: cif_fix_enum 1527 2010-12-29 10:47:43Z saulius 
;
_cod_database_code 4100658

loop_
_symmetry_equiv_pos_as_xyz
'x, y, z'
'-x+1/2, -y, z+1/2'
'-x, y+1/2, -z+1/2'
'x+1/2, -y+1/2, -z'
'-x, -y, -z'
'x-1/2, y, -z-1/2'
'x, -y-1/2, z-1/2'
'-x-1/2, y-1/2, z'

loop_
_atom_site_label
_atom_site_type_symbol
_atom_site_fract_x
_atom_site_fract_y
_atom_site_fract_z
_atom_site_U_iso_or_equiv
_atom_site_adp_type
_atom_site_occupancy
_atom_site_symmetry_multiplicity
_atom_site_calc_flag
_atom_site_refinement_flags
_atom_site_disorder_assembly
_atom_site_disorder_group
Cu1 Cu 0.09736(3) 0.71982(3) 0.59536(2) 0.01808(13) Uani 1 1 d . . .
Cu2 Cu 0.00928(3) 0.77304(3) 0.65432(2) 0.01730(13) Uani 1 1 d . . .
N2 N 0.10013(17) 0.73915(18) 0.68562(16) 0.0175(8) Uani 1 1 d . . .
N1 N 0.00810(17) 0.74662(17) 0.56606(15) 0.0148(7) Uani 1 1 d . . .
P1 P 0.18014(5) 0.77979(6) 0.58417(5) 0.0192(3) Uani 1 1 d . . .
P2 P -0.03664(5) 0.70840(6) 0.71428(5) 0.0179(2) Uani 1 1 d . C .
P3 P -0.00001(6) 0.87182(5) 0.62745(5) 0.0177(2) Uani 1 1 d . F .
P4 P 0.07596(6) 0.62179(6) 0.57048(6) 0.0201(3) Uani 1 1 d . . .
C1 C 0.1494(2) 0.7805(2) 0.6981(2) 0.0215(10) Uani 1 1 d . . .
C2 C 0.1900(2) 0.8043(2) 0.6572(2) 0.0203(10) Uani 1 1 d . . .
C3 C 0.2366(2) 0.8464(2) 0.6716(2) 0.0266(11) Uani 1 1 d . . .
H3 H 0.2625 0.8628 0.6430 0.032 Uiso 1 1 calc R . .
C4 C 0.2459(3) 0.8646(3) 0.7265(2) 0.0392(15) Uani 1 1 d . . .
H4 H 0.2776 0.8935 0.7359 0.047 Uiso 1 1 calc R . .
C5 C 0.2074(3) 0.8395(3) 0.7677(3) 0.0449(17) Uani 1 1 d . . .
H5 H 0.2137 0.8505 0.8059 0.054 Uiso 1 1 calc R . .
C6 C 0.1609(3) 0.7992(3) 0.7539(2) 0.0352(14) Uani 1 1 d . . .
H6 H 0.1353 0.7832 0.7830 0.042 Uiso 1 1 calc R . .
C7 C 0.0916(2) 0.6918(2) 0.72603(19) 0.0184(9) Uani 1 1 d . . .
C8 C 0.0327(2) 0.6705(2) 0.7422(2) 0.0172(9) Uani 1 1 d . . .
C9 C 0.0274(2) 0.6233(2) 0.7827(2) 0.0216(10) Uani 1 1 d . . .
H9 H -0.0128 0.6089 0.7927 0.026 Uiso 1 1 calc R . .
C10 C 0.0783(2) 0.5970(2) 0.8083(2) 0.0251(11) Uani 1 1 d . . .
H10 H 0.0736 0.5656 0.8361 0.030 Uiso 1 1 calc R . .
C11 C 0.1365(3) 0.6176(3) 0.7923(2) 0.0296(12) Uani 1 1 d . . .
H11 H 0.1723 0.6001 0.8093 0.036 Uiso 1 1 calc R . .
C12 C 0.1432(2) 0.6633(3) 0.7517(2) 0.0297(12) Uani 1 1 d . . .
H12 H 0.1837 0.6758 0.7408 0.036 Uiso 1 1 calc R . .
C13 C -0.0002(2) 0.8602(2) 0.55167(19) 0.0193(9) Uani 1 1 d . . .
C14 C 0.0031(2) 0.7991(2) 0.53076(19) 0.0177(9) Uani 1 1 d . . .
C15 C 0.0032(2) 0.7910(2) 0.4715(2) 0.0199(9) Uani 1 1 d . . .
H15 H 0.0063 0.7502 0.4563 0.024 Uiso 1 1 calc R . .
C16 C -0.0013(2) 0.8415(2) 0.4357(2) 0.0252(11) Uani 1 1 d . . .
H16 H -0.0012 0.8351 0.3962 0.030 Uiso 1 1 calc R . .
C17 C -0.0059(3) 0.9015(2) 0.4571(2) 0.0304(12) Uani 1 1 d . . .
H17 H -0.0097 0.9361 0.4325 0.037 Uiso 1 1 calc R . .
C18 C -0.0049(3) 0.9103(2) 0.5143(2) 0.0276(11) Uani 1 1 d . . .
H18 H -0.0073 0.9515 0.5287 0.033 Uiso 1 1 calc R . .
C19 C -0.0275(2) 0.6951(2) 0.54819(18) 0.0149(9) Uani 1 1 d . . .
C20 C -0.0049(2) 0.6333(2) 0.5514(2) 0.0183(9) Uani 1 1 d . . .
C21 C -0.0431(2) 0.5837(2) 0.5362(2) 0.0230(10) Uani 1 1 d . . .
H21 H -0.0277 0.5424 0.5396 0.028 Uiso 1 1 calc R . .
C22 C -0.1028(2) 0.5927(2) 0.5165(2) 0.0232(10) Uani 1 1 d . . .
H22 H -0.1283 0.5583 0.5067 0.028 Uiso 1 1 calc R . .
C23 C -0.1243(2) 0.6534(2) 0.51136(19) 0.0195(10) Uani 1 1 d . . .
H23 H -0.1646 0.6606 0.4966 0.023 Uiso 1 1 calc R . .
C24 C -0.0882(2) 0.7031(2) 0.52732(19) 0.0186(9) Uani 1 1 d . . .
H24 H -0.1046 0.7441 0.5242 0.022 Uiso 1 1 calc R . .
C25 C 0.2537(2) 0.7413(3) 0.5647(2) 0.0284(12) Uani 1 1 d . . .
H25A H 0.2591 0.7452 0.5236 0.034 Uiso 1 1 calc R . .
H25B H 0.2881 0.7644 0.5827 0.034 Uiso 1 1 calc R . .
C26 C 0.2601(3) 0.6731(3) 0.5802(3) 0.0338(13) Uani 1 1 d . . .
H26 H 0.220(3) 0.652(3) 0.570(3) 0.041 Uiso 1 1 calc . . .
C27 C 0.2704(4) 0.6643(3) 0.6422(3) 0.057(2) Uani 1 1 d . . .
H27A H 0.3084 0.6860 0.6535 0.085 Uiso 1 1 calc R . .
H27B H 0.2745 0.6198 0.6505 0.085 Uiso 1 1 calc R . .
H27C H 0.2351 0.6814 0.6630 0.085 Uiso 1 1 calc R . .
C28 C 0.3114(4) 0.6428(4) 0.5458(4) 0.077(3) Uani 1 1 d . . .
H28A H 0.3037 0.6499 0.5058 0.116 Uiso 1 1 calc R . .
H28B H 0.3122 0.5979 0.5533 0.116 Uiso 1 1 calc R . .
H28C H 0.3514 0.6611 0.5562 0.116 Uiso 1 1 calc R . .
C29 C 0.1890(2) 0.8559(3) 0.5475(2) 0.0292(12) Uani 1 1 d . . .
H29A H 0.1715 0.8886 0.5721 0.035 Uiso 1 1 calc R . .
H29B H 0.2339 0.8645 0.5438 0.035 Uiso 1 1 calc R . .
C30 C 0.1601(3) 0.8633(3) 0.4900(3) 0.0458(17) Uani 1 1 d . . .
H30 H 0.1162 0.8487 0.4921 0.055 Uiso 1 1 d . . .
C31 C 0.1921(4) 0.8271(5) 0.4449(3) 0.080(3) Uani 1 1 d . . .
H31A H 0.2357 0.8398 0.4428 0.120 Uiso 1 1 calc R . .
H31B H 0.1719 0.8351 0.4088 0.120 Uiso 1 1 calc R . .
H31C H 0.1897 0.7825 0.4535 0.120 Uiso 1 1 calc R . .
C32 C 0.1597(4) 0.9322(4) 0.4732(4) 0.090(4) Uani 1 1 d . . .
H32A H 0.2024 0.9467 0.4683 0.135 Uiso 1 1 calc R . .
H32B H 0.1395 0.9567 0.5027 0.135 Uiso 1 1 calc R . .
H32C H 0.1369 0.9372 0.4379 0.135 Uiso 1 1 calc R . .
C33 C -0.0838(2) 0.6397(3) 0.6947(3) 0.0321(13) Uani 1 1 d . . .
H33A H -0.0594 0.6155 0.6671 0.039 Uiso 1 1 calc R A 9
H33B H -0.0876 0.6134 0.7287 0.039 Uiso 1 1 calc R A 9
C36 C -0.1749(4) 0.5838(4) 0.6578(4) 0.075(3) Uani 1 1 d . . .
H36A H -0.1472 0.5610 0.6325 0.113 Uiso 1 1 calc R B 9
H36B H -0.2153 0.5895 0.6395 0.113 Uiso 1 1 calc R B 9
H36C H -0.1804 0.5600 0.6925 0.113 Uiso 1 1 calc R B 9
C37 C -0.1470(3) 0.6470(4) 0.6712(4) 0.069(3) Uani 1 1 d . C 9
H37 H -0.1364 0.6613 0.6325 0.083 Uiso 1 1 d . D 9
C38 C -0.1903(4) 0.6899(6) 0.6857(6) 0.129(6) Uani 1 1 d . C 9
H38A H -0.2283 0.6826 0.6641 0.194 Uiso 1 1 calc R C 9
H38B H -0.1745 0.7318 0.6774 0.194 Uiso 1 1 calc R C 9
H38C H -0.1993 0.6865 0.7258 0.194 Uiso 1 1 calc R C 9
C39 C -0.0768(2) 0.7344(2) 0.7788(2) 0.0246(11) Uani 1 1 d . . .
H39A H -0.1212 0.7403 0.7697 0.030 Uiso 1 1 calc R C .
H39B H -0.0741 0.7004 0.8068 0.030 Uiso 1 1 calc R . .
C40 C -0.0533(3) 0.7934(4) 0.8059(3) 0.052(2) Uani 1 1 d . C .
C41 C -0.0912(3) 0.8071(4) 0.8594(3) 0.062(2) Uani 1 1 d . . .
H41A H -0.0764 0.8458 0.8765 0.094 Uiso 1 1 calc R C .
H41B H -0.0863 0.7727 0.8860 0.094 Uiso 1 1 calc R . .
H41C H -0.1351 0.8115 0.8495 0.094 Uiso 1 1 calc R . .
H40A H -0.0638 0.8286 0.7790 0.075 Uiso 0.70 1 d P E 5
C42 C -0.0266(9) 0.8364(9) 0.7886(9) 0.037(6) Uani 0.296(16) 1 d P C 6
H42A H 0.0166 0.8273 0.7801 0.055 Uiso 0.30 1 d P E 6
H42B H -0.0290 0.8725 0.8140 0.055 Uiso 0.30 1 d P E 6
H42C H -0.0468 0.8503 0.7520 0.055 Uiso 0.30 1 d P E 6
C44 C -0.0692(2) 0.92109(19) 0.6394(2) 0.0296(8) Uani 1 1 d R . .
C47 C -0.1828(2) 0.94142(19) 0.6386(2) 0.088(4) Uani 1 1 d R F .
H47A H -0.1823 0.9405 0.6813 0.132 Uiso 1 1 d . . .
H47B H -0.2244 0.9308 0.6267 0.132 Uiso 1 1 d . . .
H47C H -0.1728 0.9844 0.6277 0.132 Uiso 1 1 d . . .
H44A H -0.0736 0.9294 0.6806 0.106 Uiso 0.53 1 d P F 1
H44B H -0.0616 0.9635 0.6220 0.106 Uiso 0.53 1 d P F 1
C43 C 0.0134(4) 0.8023(4) 0.8159(3) 0.028(2) Uani 0.704(16) 1 d P C 5
H43A H 0.0323 0.7621 0.8264 0.042 Uiso 0.70 1 d P E 5
H43B H 0.0201 0.8319 0.8473 0.042 Uiso 0.70 1 d P E 5
H43C H 0.0342 0.8185 0.7825 0.042 Uiso 0.70 1 d P E 5
H40B H -0.0161 0.7756 0.8252 0.034 Uiso 0.30 1 d P E 6
C45 C -0.1331(4) 0.8935(5) 0.6142(7) 0.025(3) Uani 0.53(2) 1 d P F 1
H45 H -0.1331 0.8965 0.5737 0.029 Uiso 0.53 1 d P F 1
C46 C -0.1493(7) 0.8285(5) 0.6341(7) 0.045(3) Uani 0.53(2) 1 d PR F 1
H46A H -0.1616 0.8289 0.6737 0.067 Uiso 0.53 1 d P F 1
H46B H -0.1130 0.8015 0.6293 0.067 Uiso 0.53 1 d P F 1
H46C H -0.1836 0.8127 0.6112 0.067 Uiso 0.53 1 d P F 1
H44C H -0.0604 0.9478 0.6736 0.054 Uiso 0.47 1 d P F 2
H44D H -0.0719 0.9518 0.6078 0.054 Uiso 0.47 1 d P F 2
C48 C -0.1285(6) 0.8934(5) 0.6467(7) 0.023(3) Uani 0.47(2) 1 d P F 2
H48 H -0.1316 0.8711 0.6835 0.027 Uiso 0.47 1 d P F 2
C49 C -0.1444(6) 0.8509(8) 0.5979(8) 0.045(6) Uani 0.47(2) 1 d P F 2
H49A H -0.1348 0.8753 0.5633 0.068 Uiso 0.47 1 d P F 2
H49B H -0.1878 0.8430 0.6003 0.068 Uiso 0.47 1 d P F 2
H49C H -0.1187 0.8158 0.6010 0.068 Uiso 0.47 1 d P F 2
C50 C 0.0631(3) 0.9294(2) 0.6353(2) 0.0279(12) Uani 1 1 d . . .
H50C H 0.0991 0.9158 0.6111 0.034 Uiso 0.39 1 d P G 3
H50D H 0.0493 0.9700 0.6193 0.034 Uiso 0.39 1 d P G 3
C51 C 0.0628(4) 0.9762(5) 0.6795(4) 0.035(3) Uani 0.61(2) 1 d P F 4
H51 H 0.0304 1.0094 0.6697 0.042 Uiso 0.61 1 d P G 4
C52 C 0.0896(7) 0.9408(7) 0.6962(7) 0.030(5) Uani 0.39(2) 1 d P F 3
H52 H 0.1187 0.9074 0.7065 0.036 Uiso 0.39 1 d P G 3
H50A H 0.1029 0.9059 0.6393 0.036 Uiso 0.61 1 d P G 4
H50B H 0.0671 0.9520 0.5983 0.036 Uiso 0.61 1 d P G 4
C53 C 0.0535(4) 0.9520(4) 0.7392(3) 0.061(2) Uani 1 1 d . . .
H53A H 0.0295 0.9911 0.7347 0.092 Uiso 1 1 d . . .
H53B H 0.0771 0.9549 0.7746 0.092 Uiso 1 1 d . . .
H53C H 0.0221 0.9177 0.7444 0.092 Uiso 1 1 d . . .
C54 C 0.1287(5) 1.0078(6) 0.6806(5) 0.125(5) Uani 1 1 d . . .
H54A H 0.1201 1.0405 0.7083 0.188 Uiso 1 1 d . . .
H54B H 0.1166 1.0231 0.6431 0.188 Uiso 1 1 d . . .
H54C H 0.1737 0.9994 0.6802 0.188 Uiso 1 1 d . . .
C55 C 0.0721(2) 0.5557(2) 0.6198(2) 0.0257(11) Uani 1 1 d . . .
H55A H 0.0405 0.5656 0.6486 0.031 Uiso 1 1 calc R . .
H55B H 0.0569 0.5189 0.5988 0.031 Uiso 1 1 calc R . .
C56 C 0.1323(3) 0.5367(3) 0.6505(3) 0.0392(15) Uani 1 1 d . . .
H56 H 0.150(3) 0.575(3) 0.669(3) 0.047 Uiso 1 1 calc . . .
C57 C 0.1820(3) 0.5098(3) 0.6132(3) 0.054(2) Uani 1 1 d . . .
H57A H 0.2166 0.4950 0.6363 0.080 Uiso 1 1 calc R . .
H57B H 0.1968 0.5419 0.5872 0.080 Uiso 1 1 calc R . .
H57C H 0.1649 0.4748 0.5917 0.080 Uiso 1 1 calc R . .
C58 C 0.1152(4) 0.4902(3) 0.6967(3) 0.053(2) Uani 1 1 d . . .
H58A H 0.0996 0.4517 0.6796 0.080 Uiso 1 1 calc R . .
H58B H 0.0831 0.5083 0.7208 0.080 Uiso 1 1 calc R . .
H58C H 0.1520 0.4808 0.7192 0.080 Uiso 1 1 calc R . .
C59 C 0.1060(2) 0.5845(2) 0.5060(2) 0.0271(11) Uani 1 1 d . . .
H59A H 0.1508 0.5766 0.5114 0.032 Uiso 1 1 calc R . .
H59B H 0.0855 0.5434 0.5022 0.032 Uiso 1 1 calc R . .
C60 C 0.0977(4) 0.6204(3) 0.4492(3) 0.0507(19) Uani 1 1 d . . .
C63 C 0.1137(4) 0.5748(4) 0.3993(3) 0.061(2) Uani 1 1 d . . .
H63A H 0.1065 0.5960 0.3635 0.091 Uiso 1 1 calc R . .
H63B H 0.0873 0.5377 0.4016 0.091 Uiso 1 1 calc R . .
H63C H 0.1573 0.5623 0.4019 0.091 Uiso 1 1 calc R . .
C64 C 0.1342(4) 0.6767(4) 0.4444(3) 0.060(2) Uani 1 1 d . . .
H64A H 0.1260 0.7037 0.4768 0.090 Uiso 1 1 calc R . .
H64B H 0.1230 0.6987 0.4099 0.090 Uiso 1 1 calc R . .
H64C H 0.1783 0.6660 0.4434 0.090 Uiso 1 1 calc R . .
H60B H 0.052(4) 0.625(4) 0.427(3) 0.072 Uiso 1 1 d . . .

loop_
_atom_site_aniso_label
_atom_site_aniso_U_11
_atom_site_aniso_U_22
_atom_site_aniso_U_33
_atom_site_aniso_U_23
_atom_site_aniso_U_13
_atom_site_aniso_U_12
Cu1 0.0136(3) 0.0173(3) 0.0233(3) -0.0020(2) -0.0007(2) -0.0025(2)
Cu2 0.0192(3) 0.0168(3) 0.0159(3) 0.0050(2) 0.0020(2) 0.0002(2)
N2 0.0168(18) 0.020(2) 0.0159(19) 0.0027(15) -0.0035(15) -0.0064(15)
N1 0.0159(18) 0.0141(17) 0.0144(18) 0.0029(14) -0.0040(15) 0.0000(15)
P1 0.0156(5) 0.0246(6) 0.0176(6) -0.0027(5) 0.0040(4) -0.0050(5)
P2 0.0137(5) 0.0199(6) 0.0200(6) 0.0068(5) -0.0003(5) -0.0032(4)
P3 0.0239(6) 0.0142(5) 0.0150(5) 0.0010(4) -0.0015(5) -0.0002(5)
P4 0.0152(6) 0.0138(5) 0.0313(7) -0.0021(5) -0.0050(5) 0.0010(5)
C1 0.017(2) 0.021(2) 0.027(3) 0.001(2) -0.0008(19) -0.0067(19)
C2 0.019(2) 0.015(2) 0.027(3) -0.0034(19) 0.0016(19) -0.0043(18)
C3 0.021(2) 0.031(3) 0.028(3) -0.007(2) 0.008(2) -0.010(2)
C4 0.038(3) 0.041(3) 0.038(3) -0.013(3) 0.005(3) -0.028(3)
C5 0.052(4) 0.056(4) 0.027(3) -0.013(3) 0.005(3) -0.034(3)
C6 0.039(3) 0.043(3) 0.024(3) -0.005(2) 0.011(2) -0.024(3)
C7 0.019(2) 0.019(2) 0.017(2) 0.0024(18) -0.0049(18) -0.0041(18)
C8 0.018(2) 0.014(2) 0.019(2) 0.0004(18) -0.0010(18) -0.0025(17)
C9 0.025(2) 0.017(2) 0.023(2) 0.0050(19) -0.0033(19) -0.0072(19)
C10 0.034(3) 0.020(2) 0.022(2) 0.005(2) -0.006(2) -0.001(2)
C11 0.028(3) 0.034(3) 0.027(3) 0.009(2) -0.014(2) 0.002(2)
C12 0.018(2) 0.036(3) 0.035(3) 0.010(3) -0.008(2) -0.008(2)
C13 0.021(2) 0.018(2) 0.019(2) 0.0023(18) 0.0016(19) -0.0016(18)
C14 0.017(2) 0.016(2) 0.020(2) 0.0048(18) -0.0029(18) -0.0024(17)
C15 0.020(2) 0.018(2) 0.021(2) 0.0019(18) 0.0040(19) -0.0018(18)
C16 0.035(3) 0.026(3) 0.014(2) 0.0040(19) 0.004(2) -0.004(2)
C17 0.046(3) 0.023(3) 0.022(3) 0.014(2) 0.001(2) -0.004(2)
C18 0.039(3) 0.018(2) 0.027(3) 0.004(2) -0.001(2) -0.003(2)
C19 0.016(2) 0.016(2) 0.013(2) 0.0036(17) -0.0008(16) -0.0008(17)
C20 0.017(2) 0.017(2) 0.022(2) 0.0018(18) -0.0014(18) -0.0006(18)
C21 0.019(2) 0.016(2) 0.034(3) 0.000(2) -0.007(2) -0.0010(18)
C22 0.022(2) 0.021(2) 0.027(3) -0.002(2) -0.005(2) -0.0078(19)
C23 0.016(2) 0.026(2) 0.016(2) 0.0000(19) -0.0009(18) 0.0002(19)
C24 0.019(2) 0.018(2) 0.018(2) 0.0007(18) 0.0013(18) 0.0016(18)
C25 0.016(2) 0.039(3) 0.030(3) -0.012(2) 0.008(2) -0.005(2)
C26 0.019(3) 0.033(3) 0.049(4) -0.014(3) 0.005(2) 0.001(2)
C27 0.061(5) 0.037(4) 0.072(5) -0.009(4) -0.021(4) 0.016(3)
C28 0.068(6) 0.061(5) 0.102(7) -0.024(5) 0.036(5) 0.020(4)
C29 0.022(3) 0.034(3) 0.031(3) 0.010(2) 0.007(2) -0.006(2)
C30 0.023(3) 0.069(5) 0.045(4) 0.026(3) -0.003(3) -0.018(3)
C31 0.047(4) 0.170(10) 0.023(4) -0.006(5) -0.007(3) -0.012(5)
C32 0.071(6) 0.106(7) 0.093(7) 0.078(6) -0.020(5) -0.042(5)
C33 0.021(3) 0.032(3) 0.043(3) 0.007(2) -0.005(2) -0.014(2)
C36 0.060(5) 0.085(6) 0.082(6) 0.018(5) -0.047(5) -0.041(5)
C37 0.036(4) 0.063(5) 0.107(7) 0.000(5) -0.038(4) -0.011(4)
C38 0.030(5) 0.168(12) 0.190(13) -0.076(10) -0.055(6) 0.033(6)
C39 0.017(2) 0.033(3) 0.024(3) 0.016(2) 0.0046(19) 0.004(2)
C40 0.034(3) 0.090(6) 0.033(3) -0.021(4) 0.020(3) -0.023(4)
C41 0.039(4) 0.107(7) 0.041(4) -0.029(4) 0.025(3) -0.015(4)
C42 0.033(11) 0.023(10) 0.054(14) -0.016(9) 0.001(9) -0.002(8)
C44 0.05030(19) 0.0174(2) 0.021(2) -0.003(2) -0.005(2) 0.007(2)
C47 0.027(4) 0.033(4) 0.204(12) 0.021(5) 0.032(5) 0.011(3)
C43 0.028(4) 0.035(4) 0.022(4) -0.002(3) 0.003(3) -0.004(3)
C45 0.018(5) 0.038(7) 0.017(8) 0.003(5) -0.006(4) 0.005(4)
C46 0.0684(5) 0.0209(7) 0.045(9) -0.002(5) 0.024(7) 0.003(5)
C48 0.036(7) 0.022(6) 0.010(8) 0.004(5) -0.010(5) -0.008(4)
C49 0.022(6) 0.054(11) 0.060(12) -0.038(10) -0.003(6) -0.019(6)
C50 0.035(3) 0.022(3) 0.026(3) 0.006(2) -0.005(2) -0.008(2)
C51 0.025(5) 0.030(6) 0.050(6) -0.027(5) -0.004(4) 0.010(4)
C52 0.026(8) 0.020(8) 0.045(9) -0.010(6) -0.004(6) -0.004(6)
C53 0.063(5) 0.089(6) 0.032(4) -0.018(4) -0.015(3) -0.017(4)
C54 0.109(8) 0.157(11) 0.110(8) -0.103(8) 0.042(7) -0.097(8)
C55 0.027(3) 0.017(2) 0.033(3) -0.001(2) -0.009(2) 0.004(2)
C56 0.049(4) 0.021(3) 0.048(4) -0.003(3) -0.026(3) 0.006(3)
C57 0.034(3) 0.038(4) 0.089(6) 0.002(4) -0.029(4) 0.013(3)
C58 0.079(5) 0.030(3) 0.051(4) 0.007(3) -0.028(4) 0.014(3)
C59 0.023(3) 0.017(2) 0.042(3) -0.003(2) 0.004(2) 0.004(2)
C60 0.063(4) 0.029(3) 0.060(4) 0.011(3) 0.040(4) 0.013(3)
C63 0.078(6) 0.056(5) 0.049(4) -0.001(4) 0.003(4) -0.005(4)
C64 0.066(5) 0.064(5) 0.051(5) -0.002(4) 0.001(4) -0.008(4)

loop_
_geom_bond_atom_site_label_1
_geom_bond_atom_site_label_2
_geom_bond_distance
_geom_bond_site_symmetry_2
_geom_bond_publ_flag
Cu1 N1 2.127(4) . ?
Cu1 N2 2.191(4) . ?
Cu1 P1 2.2173(13) . ?
Cu1 P4 2.2339(13) . ?
Cu1 Cu2 2.6245(8) . ?
Cu2 N1 2.179(4) . ?
Cu2 N2 2.219(4) . ?
Cu2 P3 2.2235(13) . ?
Cu2 P2 2.2241(13) . ?
N2 C7 1.412(6) . ?
N2 C1 1.416(6) . ?
N1 C14 1.410(6) . ?
N1 C19 1.412(6) . ?
P1 C2 1.829(5) . ?
P1 C25 1.849(5) . ?
P1 C29 1.863(5) . ?
P2 C8 1.828(5) . ?
P2 C39 1.850(5) . ?
P2 C33 1.851(5) . ?
P3 C13 1.823(5) . ?
P3 C50 1.848(5) . ?
P3 C44 1.851(4) . ?
P4 C20 1.820(5) . ?
P4 C55 1.845(5) . ?
P4 C59 1.849(5) . ?
C1 C2 1.406(7) . ?
C1 C6 1.412(7) . ?
C2 C3 1.394(6) . ?
C3 C4 1.379(8) . ?
C3 H3 0.9500 . ?
C4 C5 1.396(8) . ?
C4 H4 0.9500 . ?
C5 C6 1.364(7) . ?
C5 H5 0.9500 . ?
C6 H6 0.9500 . ?
C7 C8 1.404(6) . ?
C7 C12 1.409(7) . ?
C8 C9 1.403(6) . ?
C9 C10 1.377(7) . ?
C9 H9 0.9500 . ?
C10 C11 1.385(8) . ?
C10 H10 0.9500 . ?
C11 C12 1.385(7) . ?
C11 H11 0.9500 . ?
C12 H12 0.9500 . ?
C13 C18 1.401(7) . ?
C13 C14 1.404(6) . ?
C14 C15 1.423(6) . ?
C15 C16 1.382(7) . ?
C15 H15 0.9500 . ?
C16 C17 1.390(7) . ?
C16 H16 0.9500 . ?
C17 C18 1.375(7) . ?
C17 H17 0.9500 . ?
C18 H18 0.9500 . ?
C19 C20 1.413(6) . ?
C19 C24 1.413(6) . ?
C20 C21 1.395(6) . ?
C21 C22 1.384(7) . ?
C21 H21 0.9500 . ?
C22 C23 1.388(7) . ?
C22 H22 0.9500 . ?
C23 C24 1.375(7) . ?
C23 H23 0.9500 . ?
C24 H24 0.9500 . ?
C25 C26 1.515(8) . ?
C25 H25A 0.9900 . ?
C25 H25B 0.9900 . ?
C26 C27 1.507(10) . ?
C26 C28 1.523(8) . ?
C26 H26 0.98(6) . ?
C27 H27A 0.9800 . ?
C27 H27B 0.9800 . ?
C27 H27C 0.9800 . ?
C28 H28A 0.9800 . ?
C28 H28B 0.9800 . ?
C28 H28C 0.9800 . ?
C29 C30 1.514(8) . ?
C29 H29A 0.9900 . ?
C29 H29B 0.9900 . ?
C30 C31 1.496(11) . ?
C30 C32 1.531(11) . ?
C30 H30 0.9987 . ?
C31 H31A 0.9800 . ?
C31 H31B 0.9800 . ?
C31 H31C 0.9800 . ?
C32 H32A 0.9800 . ?
C32 H32B 0.9800 . ?
C32 H32C 0.9800 . ?
C33 C37 1.482(8) . ?
C33 H33A 0.9900 . ?
C33 H33B 0.9900 . ?
C36 C37 1.519(10) . ?
C36 H36A 0.9800 . ?
C36 H36B 0.9800 . ?
C36 H36C 0.9800 . ?
C37 C38 1.356(12) . ?
C37 H37 1.0002 . ?
C38 H38A 0.9800 . ?
C38 H38B 0.9800 . ?
C38 H38C 0.9800 . ?
C39 C40 1.509(9) . ?
C39 H39A 0.9900 . ?
C39 H39B 0.9900 . ?
C40 C42 1.16(2) . ?
C40 C43 1.470(10) . ?
C40 C41 1.542(8) . ?
C40 H40A 1.0149 . ?
C40 H40B 1.0016 . ?
C41 H41A 0.9800 . ?
C41 H41B 0.9800 . ?
C41 H41C 0.9800 . ?
C42 H40A 0.8505 . ?
C42 H42A 0.9733 . ?
C42 H42B 0.9851 . ?
C42 H42C 1.0193 . ?
C42 H43C 1.3752 . ?
C42 H40B 1.5856 . ?
C44 C48 1.421(12) . ?
C44 C45 1.616(12) . ?
C44 H44A 1.0035 . ?
C44 H44B 1.0139 . ?
C44 H44C 1.0148 . ?
C44 H44D 1.0026 . ?
C47 C48 1.572(13) . ?
C47 C45 1.595(11) . ?
C47 H47A 1.0181 . ?
C47 H47B 0.9684 . ?
C47 H47C 0.9819 . ?
C43 H42A 1.0105 . ?
C43 H43A 0.9867 . ?
C43 H43B 0.9913 . ?
C43 H43C 0.9791 . ?
C43 H40B 0.8825 . ?
C45 C46 1.513(18) . ?
C45 H45 0.9664 . ?
C45 H49A 1.2741 . ?
C46 H46A 0.9800 . ?
C46 H46B 0.9800 . ?
C46 H46C 0.9800 . ?
C46 H48 1.5382 . ?
C46 H49B 1.1980 . ?
C46 H49C 1.0629 . ?
C48 C49 1.52(2) . ?
C48 H48 1.0018 . ?
C49 H45 1.1614 . ?
C49 H46B 1.4630 . ?
C49 H46C 1.2192 . ?
C49 H49A 0.9984 . ?
C49 H49B 0.9525 . ?
C49 H49C 0.9371 . ?
C50 C51 1.457(10) . ?
C50 C52 1.579(16) . ?
C50 H50C 1.0097 . ?
C50 H50D 0.9977 . ?
C50 H50A 0.9980 . ?
C50 H50B 1.0095 . ?
C51 C53 1.528(14) . ?
C51 C54 1.574(13) . ?
C51 H50D 1.4713 . ?
C51 H51 1.0253 . ?
C51 H53A 1.5320 . ?
C52 C53 1.311(17) . ?
C52 C54 1.707(17) . ?
C52 H52 0.9833 . ?
C52 H50A 1.5733 . ?
C53 H53A 0.9934 . ?
C53 H53B 0.9856 . ?
C53 H53C 1.0072 . ?
C54 H54A 0.9803 . ?
C54 H54B 0.9887 . ?
C54 H54C 0.9881 . ?
C55 C56 1.545(7) . ?
C55 H55A 0.9900 . ?
C55 H55B 0.9900 . ?
C56 C57 1.510(10) . ?
C56 C58 1.531(9) . ?
C56 H56 0.94(7) . ?
C57 H57A 0.9800 . ?
C57 H57B 0.9800 . ?
C57 H57C 0.9800 . ?
C58 H58A 0.9800 . ?
C58 H58B 0.9800 . ?
C58 H58C 0.9800 . ?
C59 C60 1.568(9) . ?
C59 H59A 0.9900 . ?
C59 H59B 0.9900 . ?
C60 C64 1.448(10) . ?
C60 C63 1.579(10) . ?
C60 H60B 1.13(8) . ?
C63 H63A 0.9800 . ?
C63 H63B 0.9800 . ?
C63 H63C 0.9800 . ?
C64 H64A 0.9800 . ?
C64 H64B 0.9800 . ?
C64 H64C 0.9800 . ?
